data_2018994
loop_
_publ_author_name
'Wu, De-Hong'
'Jin, Lei'

_publ_section_title
;
 A one-dimensional <i>ABX</i>~3~-type coordination polymer:
 <i>catena</i>-poly[benzyltrimethylammonium [tri-\m-chlorido-cadmium(II)]]
;
_journal_coeditor_code SK3472
_journal_issue 5
_journal_name_full 'Acta Crystallographica Section C'
_journal_page_first 491
_journal_page_last 493
_journal_paper_doi 10.1107/S010827011300930X
_journal_volume 69
_journal_year 2013
_chemical_formula_iupac '(C10 H16 N) [Cd Cl3]'
_chemical_formula_moiety 'C10 H16 N +, Cd Cl3 -'
_chemical_formula_sum 'C10 H16 Cd Cl3 N'
_chemical_formula_weight 368.99
_chemical_melting_point_gt 471
_chemical_melting_point_lt 472
_chemical_name_systematic
;
<i>catena</i>-Poly[benzyltrimethylammonium [tri-\m-chlorido-cadmium(II)]]
;
_space_group_IT_number 33
_symmetry_cell_setting orthorhombic
_symmetry_space_group_name_Hall 'P 2c -2n'
_symmetry_space_group_name_H-M 'P n a 21'
_atom_sites_solution_hydrogens geom
_atom_sites_solution_primary direct
_atom_sites_solution_secondary difmap
_audit_creation_method SHELXL97
_cell_angle_alpha 90.00
_cell_angle_beta 90.00
_cell_angle_gamma 90.00
_cell_formula_units_Z 4
_cell_length_a 6.7538(14)
_cell_length_b 22.852(5)
_cell_length_c 8.9590(18)
_cell_measurement_reflns_used 12682
_cell_measurement_temperature 291(2)
_cell_measurement_theta_max 27.52
_cell_measurement_theta_min 3.02
_cell_volume 1382.7(5)
_computing_cell_refinement 'CrystalClear (Rigaku, 2005)'
_computing_data_collection 'CrystalClear (Rigaku, 2005)'
_computing_data_reduction 'CrystalClear (Rigaku, 2005)'
_computing_molecular_graphics 'SHELXTL (Sheldrick, 2008)'
_computing_publication_material 'SHELXTL (Sheldrick, 2008)'
_computing_structure_refinement 'SHELXL97 (Sheldrick, 2008)'
_computing_structure_solution 'SHELXS97 (Sheldrick, 2008)'
_diffrn_ambient_temperature 291(2)
_diffrn_detector_area_resol_mean 13.6612
_diffrn_measured_fraction_theta_full 0.999
_diffrn_measured_fraction_theta_max 0.999
_diffrn_measurement_device_type 'Rigaku Mercury2'
_diffrn_measurement_method 'CCD profile fitting'
_diffrn_radiation_monochromator graphite
_diffrn_radiation_source 'fine-focus sealed tube'
_diffrn_radiation_type MoK\a
_diffrn_radiation_wavelength 0.71073
_diffrn_reflns_av_R_equivalents 0.0443
_diffrn_reflns_av_sigmaI/netI 0.0388
_diffrn_reflns_limit_h_max 8
_diffrn_reflns_limit_h_min -8
_diffrn_reflns_limit_k_max 29
_diffrn_reflns_limit_k_min -29
_diffrn_reflns_limit_l_max 11
_diffrn_reflns_limit_l_min -11
_diffrn_reflns_number 13516
_diffrn_reflns_theta_full 27.48
_diffrn_reflns_theta_max 27.48
_diffrn_reflns_theta_min 3.15
_exptl_absorpt_coefficient_mu 2.129
_exptl_absorpt_correction_T_max 0.650
_exptl_absorpt_correction_T_min 0.590
_exptl_absorpt_correction_type multi-scan
_exptl_absorpt_process_details '(CrystalClear; Rigaku, 2005)'
_exptl_crystal_colour colourless
_exptl_crystal_density_diffrn 1.773
_exptl_crystal_density_method 'not measured'
_exptl_crystal_description plate
_exptl_crystal_F_000 728
_exptl_crystal_size_max 0.24
_exptl_crystal_size_mid 0.22
_exptl_crystal_size_min 0.20
_refine_diff_density_max 0.259
_refine_diff_density_min -0.408
_refine_ls_abs_structure_details 'Flack (1983), with 1482 Bijvoet Pairs'
_refine_ls_abs_structure_Flack -0.07(4)
_refine_ls_extinction_coef 0.0246(5)
_refine_ls_extinction_expression Fc^*^=kFc[1+0.001xFc^2^\l^3^/sin(2\q)]^-1/4^
_refine_ls_extinction_method 'SHELXL97 (Sheldrick, 2008)'
_refine_ls_goodness_of_fit_ref 1.064
_refine_ls_hydrogen_treatment constr
_refine_ls_matrix_type full
_refine_ls_number_parameters 140
_refine_ls_number_reflns 3167
_refine_ls_number_restraints 1
_refine_ls_restrained_S_all 1.064
_refine_ls_R_factor_all 0.0327
_refine_ls_R_factor_gt 0.0266
_refine_ls_shift/su_max 0.000
_refine_ls_shift/su_mean 0.000
_refine_ls_structure_factor_coef Fsqd
_refine_ls_weighting_details 'calc w = 1/[\s^2^(Fo^2^)+(0.0132P)^2^+0.2094P] where P=(Fo^2^+2Fc^2^)/3'
_refine_ls_weighting_scheme calc
_refine_ls_wR_factor_gt 0.0543
_refine_ls_wR_factor_ref 0.0560
_reflns_number_gt 2743
_reflns_number_total 3167
_reflns_threshold_expression I>2\s(I)
_cod_data_source_file sk3472.cif
_cod_data_source_block I
_cod_database_code 2018994
_cod_database_fobs_code 2018994

loop_
_symmetry_equiv_pos_as_xyz
'x, y, z'
'-x, -y, z+1/2'
'-x+1/2, y+1/2, z+1/2'
'x+1/2, -y+1/2, z'

loop_
_atom_site_type_symbol
_atom_site_label
_atom_site_fract_x
_atom_site_fract_y
_atom_site_fract_z
_atom_site_U_iso_or_equiv
_atom_site_adp_type
_atom_site_calc_flag
_atom_site_refinement_flags
_atom_site_occupancy
_atom_site_symmetry_multiplicity
C C1 0.4914(11) 0.1034(3) 0.8740(5) 0.092(2) Uani d . 1 1
H H1A 0.4935 0.1313 0.9540 0.137 Uiso calc R 1 1
H H1B 0.6216 0.0874 0.8606 0.137 Uiso calc R 1 1
H H1C 0.4005 0.0725 0.8979 0.137 Uiso calc R 1 1
C C2 0.5601(6) 0.18467(17) 0.7107(7) 0.0743(13) Uani d . 1 1
H H2A 0.5121 0.2076 0.6285 0.111 Uiso calc R 1 1
H H2B 0.6919 0.1713 0.6893 0.111 Uiso calc R 1 1
H H2C 0.5615 0.2081 0.7995 0.111 Uiso calc R 1 1
C C3 0.2256(5) 0.1557(2) 0.7500(12) 0.116(3) Uani d . 1 1
H H3A 0.2067 0.1879 0.6828 0.174 Uiso calc R 1 1
H H3B 0.2062 0.1688 0.8508 0.174 Uiso calc R 1 1
H H3C 0.1320 0.1254 0.7274 0.174 Uiso calc R 1 1
C C4 0.4414(8) 0.0915(2) 0.6028(5) 0.0588(13) Uani d . 1 1
H H4A 0.4182 0.1135 0.5119 0.071 Uiso calc R 1 1
H H4B 0.5756 0.0764 0.5983 0.071 Uiso calc R 1 1
C C5 0.3023(7) 0.04091(17) 0.6056(4) 0.0487(10) Uani d . 1 1
C C6 0.3486(5) -0.01128(18) 0.6770(4) 0.0517(11) Uani d . 1 1
H H6 0.4710 -0.0155 0.7233 0.062 Uiso calc R 1 1
C C7 0.2155(6) -0.05671(16) 0.6798(5) 0.0625(13) Uani d . 1 1
H H7 0.2488 -0.0916 0.7272 0.075 Uiso calc R 1 1
C C8 0.0355(7) -0.0510(2) 0.6138(6) 0.0732(14) Uani d . 1 1
H H8 -0.0556 -0.0815 0.6183 0.088 Uiso calc R 1 1
C C9 -0.0116(10) -0.0001(3) 0.5405(7) 0.100(2) Uani d . 1 1
H H9 -0.1341 0.0036 0.4941 0.120 Uiso calc R 1 1
C C10 0.1216(7) 0.0453(2) 0.5354(5) 0.0750(16) Uani d . 1 1
H H10 0.0893 0.0794 0.4841 0.090 Uiso calc R 1 1
Cd Cd1 0.63883(2) 0.249637(8) 0.22732(13) 0.03124(8) Uani d . 1 1
Cl Cl1 0.38657(14) 0.28920(5) 0.02411(8) 0.0366(3) Uani d . 1 1
Cl Cl2 0.39437(15) 0.29886(5) 0.41788(9) 0.0390(3) Uani d . 1 1
Cl Cl3 0.38566(8) 0.16118(3) 0.23929(13) 0.0364(2) Uani d . 1 1
N N1 0.4268(3) 0.13288(10) 0.7335(5) 0.0368(6) Uani d . 1 1

loop_
_atom_site_aniso_label
_atom_site_aniso_U_11
_atom_site_aniso_U_22
_atom_site_aniso_U_33
_atom_site_aniso_U_12
_atom_site_aniso_U_13
_atom_site_aniso_U_23
C1 0.146(6) 0.087(4) 0.042(3) -0.036(4) -0.024(3) 0.016(3)
C2 0.096(3) 0.067(3) 0.060(3) -0.043(2) 0.012(3) -0.008(3)
C3 0.051(2) 0.077(3) 0.220(8) 0.013(2) 0.018(5) -0.058(6)
C4 0.097(4) 0.048(3) 0.031(2) -0.007(3) 0.015(2) -0.001(2)
C5 0.073(3) 0.035(2) 0.037(2) -0.003(2) -0.002(2) -0.0065(17)
C6 0.061(2) 0.040(2) 0.054(3) 0.0121(19) 0.0014(17) -0.0043(18)
C7 0.080(3) 0.027(2) 0.080(4) 0.008(2) 0.011(2) 0.0008(19)
C8 0.077(3) 0.043(3) 0.099(4) -0.013(2) 0.002(3) -0.015(3)
C9 0.094(4) 0.059(3) 0.148(6) -0.012(3) -0.059(5) -0.009(5)
C10 0.107(4) 0.045(3) 0.074(3) -0.010(3) -0.050(3) 0.007(2)
Cd1 0.01888(11) 0.04055(14) 0.03429(13) -0.00048(8) 0.0028(3) -0.00021(14)
Cl1 0.0284(5) 0.0486(7) 0.0328(5) 0.0003(4) 0.0029(5) 0.0073(5)
Cl2 0.0300(6) 0.0498(7) 0.0372(6) -0.0024(4) 0.0063(5) -0.0122(5)
Cl3 0.0291(3) 0.0340(4) 0.0461(5) 0.0009(3) 0.0050(6) 0.0031(6)
N1 0.0426(12) 0.0387(14) 0.0291(13) -0.0064(11) 0.007(2) -0.006(2)

loop_
_atom_type_symbol
_atom_type_description
_atom_type_scat_dispersion_real
_atom_type_scat_dispersion_imag
_atom_type_scat_source
C C 0.0033 0.0016 'International Tables Vol C Tables 4.2.6.8 and 6.1.1.4'
Cd Cd -0.8075 1.2024 'International Tables Vol C Tables 4.2.6.8 and 6.1.1.4'
Cl Cl 0.1484 0.1585 'International Tables Vol C Tables 4.2.6.8 and 6.1.1.4'
N N 0.0061 0.0033 'International Tables Vol C Tables 4.2.6.8 and 6.1.1.4'
H H 0.0000 0.0000 'International Tables Vol C Tables 4.2.6.8 and 6.1.1.4'

loop_
_geom_angle_atom_site_label_1
_geom_angle_atom_site_label_2
_geom_angle_atom_site_label_3
_geom_angle_site_symmetry_1
_geom_angle_site_symmetry_3
_geom_angle
N1 C1 H1A . . 109.5
N1 C1 H1B . . 109.5
H1A C1 H1B . . 109.5
N1 C1 H1C . . 109.5
H1A C1 H1C . . 109.5
H1B C1 H1C . . 109.5
N1 C2 H2A . . 109.5
N1 C2 H2B . . 109.5
H2A C2 H2B . . 109.5
N1 C2 H2C . . 109.5
H2A C2 H2C . . 109.5
H2B C2 H2C . . 109.5
N1 C3 H3A . . 109.5
N1 C3 H3B . . 109.5
H3A C3 H3B . . 109.5
N1 C3 H3C . . 109.5
H3A C3 H3C . . 109.5
H3B C3 H3C . . 109.5
C5 C4 N1 . . 115.6(3)
C5 C4 H4A . . 108.4
N1 C4 H4A . . 108.4
C5 C4 H4B . . 108.4
N1 C4 H4B . . 108.4
H4A C4 H4B . . 107.4
C10 C5 C6 . . 118.2(4)
C10 C5 C4 . . 119.6(4)
C6 C5 C4 . . 122.2(4)
C7 C6 C5 . . 120.7(4)
C7 C6 H6 . . 119.6
C5 C6 H6 . . 119.6
C8 C7 C6 . . 120.3(4)
C8 C7 H7 . . 119.8
C6 C7 H7 . . 119.8
C7 C8 C9 . . 119.8(5)
C7 C8 H8 . . 120.1
C9 C8 H8 . . 120.1
C8 C9 C10 . . 120.2(5)
C8 C9 H9 . . 119.9
C10 C9 H9 . . 119.9
C9 C10 C5 . . 120.7(5)
C9 C10 H10 . . 119.7
C5 C10 H10 . . 119.7
Cl1 Cd1 Cl2 4 . 174.25(5)
Cl1 Cd1 Cl3 4 4 83.49(4)
Cl2 Cd1 Cl3 . 4 92.29(4)
Cl1 Cd1 Cl3 4 . 100.45(4)
Cl2 Cd1 Cl3 . . 83.96(4)
Cl3 Cd1 Cl3 4 . 175.25(7)
Cl1 Cd1 Cl1 4 . 92.79(5)
Cl2 Cd1 Cl1 . . 84.05(3)
Cl3 Cd1 Cl1 4 . 99.83(4)
Cl3 Cd1 Cl1 . . 82.72(4)
Cl1 Cd1 Cl2 4 4 83.75(3)
Cl2 Cd1 Cl2 . 4 99.70(6)
Cl3 Cd1 Cl2 4 4 83.45(4)
Cl3 Cd1 Cl2 . 4 94.28(4)
Cl1 Cd1 Cl2 . 4 174.96(5)
Cl1 Cd1 Cd1 4 4 50.56(3)
Cl2 Cd1 Cd1 . 4 128.77(3)
Cl3 Cd1 Cd1 4 4 50.474(17)
Cl3 Cd1 Cd1 . 4 130.470(19)
Cl1 Cd1 Cd1 . 4 129.84(3)
Cl2 Cd1 Cd1 4 4 49.86(3)
Cl1 Cd1 Cd1 4 4_455 129.68(3)
Cl2 Cd1 Cd1 . 4_455 50.92(3)
Cl3 Cd1 Cd1 4 4_455 128.963(19)
Cl3 Cd1 Cd1 . 4_455 50.092(17)
Cl1 Cd1 Cd1 . 4_455 49.91(3)
Cl2 Cd1 Cd1 4 4_455 130.45(3)
Cd1 Cd1 Cd1 4 4_455 179.436(13)
Cd1 Cl1 Cd1 4_455 . 79.53(4)
Cd1 Cl2 Cd1 . 4_455 79.22(4)
Cd1 Cl3 Cd1 4_455 . 79.43(3)
C3 N1 C1 . . 110.3(5)
C3 N1 C2 . . 106.8(3)
C1 N1 C2 . . 107.2(4)
C3 N1 C4 . . 111.3(5)
C1 N1 C4 . . 110.6(3)
C2 N1 C4 . . 110.5(4)

loop_
_geom_bond_atom_site_label_1
_geom_bond_atom_site_label_2
_geom_bond_site_symmetry_2
_geom_bond_distance
C1 N1 . 1.493(6)
C1 H1A . 0.9600
C1 H1B . 0.9600
C1 H1C . 0.9600
C2 N1 . 1.501(4)
C2 H2A . 0.9600
C2 H2B . 0.9600
C2 H2C . 0.9600
C3 N1 . 1.463(4)
C3 H3A . 0.9600
C3 H3B . 0.9600
C3 H3C . 0.9600
C4 C5 . 1.489(6)
C4 N1 . 1.509(5)
C4 H4A . 0.9700
C4 H4B . 0.9700
C5 C10 . 1.377(6)
C5 C6 . 1.389(5)
C6 C7 . 1.373(5)
C6 H6 . 0.9300
C7 C8 . 1.358(6)
C7 H7 . 0.9300
C8 C9 . 1.373(7)
C8 H8 . 0.9300
C9 C10 . 1.374(7)
C9 H9 . 0.9300
C10 H10 . 0.9300
Cd1 Cl1 4 2.6271(12)
Cd1 Cl2 . 2.6279(13)
Cd1 Cl3 4 2.6351(8)
Cd1 Cl3 . 2.6497(8)
Cd1 Cl1 . 2.6523(13)
Cd1 Cl2 4 2.6685(13)
Cd1 Cd1 4 3.3769(7)
Cl1 Cd1 4_455 2.6271(12)
Cl2 Cd1 4_455 2.6686(13)
Cl3 Cd1 4_455 2.6351(8)

loop_
_geom_hbond_atom_site_label_D
_geom_hbond_atom_site_label_H
_geom_hbond_atom_site_label_A
_geom_hbond_site_symmetry_A
_geom_hbond_distance_DH
_geom_hbond_distance_HA
_geom_hbond_distance_DA
_geom_hbond_angle_DHA
C1 H1A Cl3 1_556 0.96 2.74 3.600(6) 149
C3 H3B Cl1 4_456 0.96 2.83 3.586(7) 137
C4 H4A Cl3 . 0.97 2.68 3.645(5) 171
